data_1573200
loop_
_publ_author_name
'Zhou, Wenju'
'Aslandukov, Andrey'
'Minchenkova, Anastasiia'
'Hanfland, Michael'
'Dubrovinsky, Leonid'
'Dubrovinskaia, Natalia'

_publ_section_title
;
 Structural transformations and stability of benzo[a]pyrene under high
 pressure.
;
_journal_issue 1
_journal_name_full IUCrJ
_journal_paper_doi 10.1107/S2052252524010455
_journal_volume 12
_journal_year 2025
_chemical_formula_moiety 'C20 H12'
_chemical_formula_sum 'C20 H12'
_chemical_formula_weight 252.30
_space_group_crystal_system triclinic
_space_group_IT_number 2
_space_group_name_Hall '-P 1'
_space_group_name_H-M_alt 'P -1'
_atom_sites_solution_hydrogens geom
_audit_creation_date 2024-08-18
_audit_creation_method
;
Olex2 1.5
(compiled 2024.02.16 svn.r378c4104 for OlexSys, GUI svn.r6928)
;
_cell_angle_alpha 91.56(3)
_cell_angle_beta 89.92(3)
_cell_angle_gamma 95.171(13)
_cell_formula_units_Z 4
_cell_length_a 3.1077(4)
_cell_length_b 11.995(2)
_cell_length_c 20.571(8)
_cell_measurement_reflns_used 482
_cell_measurement_temperature 293(2)
_cell_measurement_theta_max 16.0950
_cell_measurement_theta_min 3.8450
_cell_volume 763.4(3)
_computing_cell_refinement 'CrysAlisPro 1.171.42.49 (Rigaku OD, 2022)'
_computing_data_collection 'CrysAlisPro 1.171.42.49 (Rigaku OD, 2022)'
_computing_data_reduction 'CrysAlisPro 1.171.42.49 (Rigaku OD, 2022)'
_computing_molecular_graphics 'Olex2 1.5 (Dolomanov et al., 2009)'
_computing_publication_material 'Olex2 1.5 (Dolomanov et al., 2009)'
_computing_structure_refinement 'XL  (Sheldrick, 2008)'
_computing_structure_solution 'SHELXT 2014/5 (Sheldrick, 2014)'
_diffrn_ambient_temperature 293(2)
_diffrn_detector_area_resol_mean 13.3333
_diffrn_measured_fraction_theta_full 0.206
_diffrn_measured_fraction_theta_max 0.203
_diffrn_measurement_details
;
List of Runs (angles in degrees, time in seconds):

  # Type    Start    End  Width  t~exp~   \w     \q     \k     \f   Frames
--------------------------------------------------------------------------
  1  \w    -32.50  21.00   0.50    1.00    --    0.00   0.00   0.00  107
;
_diffrn_measurement_device 'abstract diffractometer'
_diffrn_measurement_device_type 'esperanto-CrysAlisPro-abstract goniometer imported esperanto images'
_diffrn_measurement_method '\w scans'
_diffrn_radiation_type synchrotron
_diffrn_radiation_wavelength 0.410
_diffrn_reflns_av_R_equivalents 0.0591
_diffrn_reflns_av_unetI/netI 0.0315
_diffrn_reflns_Laue_measured_fraction_full 0.206
_diffrn_reflns_Laue_measured_fraction_max 0.203
_diffrn_reflns_limit_h_max 4
_diffrn_reflns_limit_h_min -4
_diffrn_reflns_limit_k_max 15
_diffrn_reflns_limit_k_min -15
_diffrn_reflns_limit_l_max 6
_diffrn_reflns_limit_l_min -11
_diffrn_reflns_number 988
_diffrn_reflns_point_group_measured_fraction_full 0.206
_diffrn_reflns_point_group_measured_fraction_max 0.203
_diffrn_reflns_theta_full 14.241
_diffrn_reflns_theta_max 15.861
_diffrn_reflns_theta_min 3.798
_diffrn_source synchrotron
_exptl_absorpt_coefficient_mu 0.057
_exptl_absorpt_correction_T_max 1.00000
_exptl_absorpt_correction_T_min 0.04366
_exptl_absorpt_correction_type multi-scan
_exptl_absorpt_process_details
;
CrysAlisPro 1.171.42.49 (Rigaku Oxford Diffraction, 2022)
Empirical absorption correction using spherical harmonics,
implemented in SCALE3 ABSPACK scaling algorithm.
;
_exptl_crystal_colour black
_exptl_crystal_colour_primary black
_exptl_crystal_density_diffrn 2.195
_exptl_crystal_description block
_exptl_crystal_F_000 528
_exptl_crystal_size_max 0.023
_exptl_crystal_size_mid 0.021
_exptl_crystal_size_min 0.018
_refine_diff_density_max 0.314
_refine_diff_density_min -0.344
_refine_diff_density_rms 0.087
_refine_ls_extinction_method none
_refine_ls_goodness_of_fit_ref 1.677
_refine_ls_hydrogen_treatment constr
_refine_ls_matrix_type full
_refine_ls_number_parameters 361
_refine_ls_number_reflns 764
_refine_ls_number_restraints 186
_refine_ls_restrained_S_all 1.476
_refine_ls_R_factor_all 0.1824
_refine_ls_R_factor_gt 0.1427
_refine_ls_shift/su_max 0.000
_refine_ls_shift/su_mean 0.000
_refine_ls_structure_factor_coef Fsqd
_refine_ls_weighting_details 'w=1/[\s^2^(Fo^2^)+(0.2000P)^2^] where P=(Fo^2^+2Fc^2^)/3'
_refine_ls_weighting_scheme calc
_refine_ls_wR_factor_gt 0.3240
_refine_ls_wR_factor_ref 0.3640
_reflns_Friedel_coverage 0.000
_reflns_number_gt 431
_reflns_number_total 764
_reflns_threshold_expression 'I > 2\s(I)'
_cod_data_source_file lq5058.cif
_cod_data_source_block benzoapyrene_27.9GPa
_cod_database_code 1573200
_shelx_shelxl_version_number 2017/1
_shelx_space_group_comment
;
The symmetry employed for this shelxl refinement is uniquely defined
by the following loop, which should always be used as a source of
symmetry information in preference to the above space-group names.
They are only intended as comments.
;
_olex2_refinement_description
;
1. Fixed Uiso
 At 1.2 times of:
  All C(H) groups
2. Uiso/Uaniso restraints and constraints
Uanis(C33) \\sim Ueq, Uanis(C49) \\sim Ueq, Uanis(C69) \\sim Ueq, Uanis(C27)
\\sim Ueq, Uanis(C39) \\sim Ueq, Uanis(C19) \\sim Ueq, Uanis(C7) \\sim Ueq,
Uanis(C23) \\sim Ueq, Uanis(C53) \\sim Ueq, Uanis(C79) \\sim Ueq, Uanis(C59)
\\sim Ueq, Uanis(C5) \\sim Ueq, Uanis(C63) \\sim Ueq, Uanis(C17) \\sim Ueq,
Uanis(C45) \\sim Ueq, Uanis(C15) \\sim Ueq, Uanis(C31) \\sim Ueq, Uanis(C55)
\\sim Ueq, Uanis(C73) \\sim Ueq, Uanis(C77) \\sim Ueq: with sigma of 0.005 and
sigma for terminal atoms of 0.02
Uanis(C43) \\sim Ueq: with sigma of 0.02 and sigma for terminal atoms of 0.04
Uanis(C61) \\sim Ueq, Uanis(C47) \\sim Ueq, Uanis(C75) \\sim Ueq, Uanis(C13)
\\sim Ueq, Uanis(C29) \\sim Ueq, Uanis(C67) \\sim Ueq, Uanis(C35) \\sim Ueq,
Uanis(C21) \\sim Ueq, Uanis(C37) \\sim Ueq: with sigma of 0.02 and sigma for
terminal atoms of 0.04
Uanis(C21) \\sim Ueq, Uanis(C71) \\sim Ueq: with sigma of 0.01 and sigma for
terminal atoms of 0.02
3.a Aromatic/amide H refined with riding coordinates:
 C25(H25), C27(H27), C29(H29), C31(H31), C33(H33), C35(H35), C37(H37),
 C39(H39), C41(H41), C43(H43), C49(H49), C51(H51), C57(H57), C59(H59), C61(H61),
  C63(H63), C65(H65), C67(H67), C69(H69), C71(H71), C73(H73), C75(H75),
 C77(H77), C79(H79)
;
_olex2_submission_special_instructions 'No special instructions were received'
_oxdiff_exptl_absorpt_empirical_details
;
Empirical correction (ABSPACK) includes:
- Absorption correction using spherical harmonics
- Frame scaling
;

loop_
_space_group_symop_operation_xyz
'x, y, z'
'-x, -y, -z'

loop_
_atom_site_label
_atom_site_type_symbol
_atom_site_fract_x
_atom_site_fract_y
_atom_site_fract_z
_atom_site_U_iso_or_equiv
_atom_site_adp_type
_atom_site_occupancy
_atom_site_site_symmetry_order
_atom_site_calc_flag
_atom_site_refinement_flags_posn
_atom_site_refinement_flags_adp
_atom_site_refinement_flags_occupancy
_atom_site_disorder_assembly
_atom_site_disorder_group
C1 C 1.078(3) 0.7640(10) 0.8305(17) 0.04(2) Uani 1 1 d . . . . .
C3 C 1.011(3) 0.2464(10) 0.667(2) 0.07(3) Uani 1 1 d . . . . .
C5 C 0.508(3) 0.2907(10) 0.5031(18) 0.029(4) Uani 1 1 d . U . . .
C7 C 0.533(3) 0.7775(10) 0.9907(17) 0.037(4) Uani 1 1 d . U . . .
C9 C 0.399(4) 0.6661(12) 1.001(2) 0.04(3) Uani 1 1 d . . . . .
C11 C 0.328(3) 0.1789(11) 0.495(2) 0.07(3) Uani 1 1 d . . . . .
C13 C 1.236(3) 0.8772(11) 0.8247(17) 0.039(10) Uani 1 1 d . U . . .
C15 C 1.174(3) 0.3561(11) 0.675(2) 0.035(4) Uani 1 1 d . U . . .
C17 C 0.778(3) 0.2231(9) 0.6040(17) 0.026(4) Uani 1 1 d . U . . .
C19 C 0.847(4) 0.7313(12) 0.8895(19) 0.042(4) Uani 1 1 d . U . . .
C21 C 0.739(3) 0.3106(10) 0.5602(19) 0.032(6) Uani 1 1 d . U . . .
C23 C 0.775(3) 0.8119(11) 0.9365(19) 0.038(4) Uani 1 1 d . U . . .
C25 C 0.364(3) 0.0946(9) 0.5355(17) 0.04(2) Uani 1 1 d . . . . .
H25 H 0.228532 0.023780 0.525916 0.045 Uiso 1 1 calc R U . . .
C27 C 0.476(4) 0.5892(12) 0.951(2) 0.041(4) Uani 1 1 d . U . . .
H27 H 0.371244 0.514668 0.954692 0.049 Uiso 1 1 calc R U . . .
C29 C 1.154(4) 0.9542(10) 0.8763(19) 0.037(10) Uani 1 1 d . U . . .
H29 H 1.260391 1.028818 0.872974 0.044 Uiso 1 1 calc R U . . .
C31 C 1.131(3) 0.4391(10) 0.640(2) 0.034(4) Uani 1 1 d . U . . .
H31 H 1.235948 0.511356 0.653260 0.041 Uiso 1 1 calc R U . . .
C33 C 0.167(4) 0.6325(13) 1.052(2) 0.043(4) Uani 1 1 d . U . . .
H33 H 0.059663 0.557645 1.053098 0.052 Uiso 1 1 calc R U . . .
C35 C 0.082(4) 0.1567(12) 0.431(2) 0.045(10) Uani 1 1 d . U . . .
H35 H -0.044849 0.085014 0.421123 0.055 Uiso 1 1 calc R U . . .
C37 C 0.674(3) 0.0307(9) 0.6383(18) 0.032(10) Uani 1 1 d . U . . .
H37 H 0.520063 -0.039081 0.633034 0.038 Uiso 1 1 calc R U . . .
C39 C 0.764(3) 0.5399(11) 0.843(2) 0.042(4) Uani 1 1 d . U . . .
H39 H 0.639047 0.466517 0.844041 0.051 Uiso 1 1 calc R U . . .
C41 C 0.913(3) 0.4162(9) 0.5797(17) 0.04(2) Uani 1 1 d . . . . .
H41 H 0.885758 0.475298 0.552087 0.044 Uiso 1 1 calc R U . . .
C43 C 0.929(3) 0.9229(12) 0.930(2) 0.043(10) Uani 1 1 d . U . . .
H43 H 0.876674 0.975860 0.961771 0.051 Uiso 1 1 calc R U . . .
C45 C 0.607(3) 0.1142(11) 0.592(2) 0.034(4) Uani 1 1 d . U . . .
C47 C 0.697(4) 0.6191(10) 0.896(2) 0.041(10) Uani 1 1 d . U . . .
C49 C 0.456(3) 0.8541(11) 1.0406(19) 0.039(4) Uani 1 1 d . U . . .
H49 H 0.562211 0.928882 1.038057 0.046 Uiso 1 1 calc R U . . .
C51 C 0.463(3) 0.3704(11) 0.459(2) 0.07(3) Uani 1 1 d . . . . .
H51 H 0.588668 0.442656 0.466872 0.088 Uiso 1 1 calc R U . . .
C53 C 1.164(4) 0.6843(11) 0.788(2) 0.044(4) Uani 1 1 d . U . . .
C55 C 1.075(3) 0.1552(11) 0.706(2) 0.040(4) Uani 1 1 d . U . . .
C57 C 1.406(3) 0.3754(11) 0.739(2) 0.06(3) Uani 1 1 d . . . . .
H57 H 1.524844 0.447204 0.750283 0.067 Uiso 1 1 calc R U . . .
C59 C 1.469(3) 0.9044(10) 0.7736(18) 0.035(4) Uani 1 1 d . U . . .
H59 H 1.590142 0.977878 0.770969 0.042 Uiso 1 1 calc R U . . .
C61 C 0.219(3) 0.8168(13) 1.094(2) 0.054(10) Uani 1 1 d . U . . .
H61 H 0.152426 0.869896 1.125585 0.065 Uiso 1 1 calc R U . . .
C63 C 0.233(3) 0.3473(11) 0.4010(19) 0.034(4) Uani 1 1 d . U . . .
H63 H 0.204708 0.403076 0.371149 0.041 Uiso 1 1 calc R U . . .
C65 C 0.074(3) 0.7052(13) 1.105(2) 0.07(3) Uani 1 1 d . . . . .
H65 H -0.069562 0.681027 1.141988 0.080 Uiso 1 1 calc R U . . .
C67 C 0.044(3) 0.2377(12) 0.389(2) 0.045(10) Uani 1 1 d . U . . .
H67 H -0.111754 0.221502 0.350769 0.055 Uiso 1 1 calc R U . . .
C69 C 0.931(3) 0.0463(11) 0.6854(19) 0.036(4) Uani 1 1 d . U . . .
H69 H 1.025369 -0.014429 0.706699 0.044 Uiso 1 1 calc R U . . .
C71 C 0.994(3) 0.5720(10) 0.7948(18) 0.035(6) Uani 1 1 d . U . . .
H71 H 1.053476 0.519363 0.762845 0.042 Uiso 1 1 calc R U . . .
C73 C 1.293(3) 0.1828(12) 0.770(2) 0.041(4) Uani 1 1 d . U . . .
H73 H 1.317971 0.128887 0.801579 0.049 Uiso 1 1 calc R U . . .
C75 C 1.397(3) 0.7175(13) 0.731(2) 0.048(10) Uani 1 1 d . U . . .
H75 H 1.450118 0.664322 0.698984 0.058 Uiso 1 1 calc R U . . .
C77 C 1.449(3) 0.2895(11) 0.7803(19) 0.040(4) Uani 1 1 d . U . . .
H77 H 1.599713 0.307137 0.818815 0.048 Uiso 1 1 calc R U . . .
C79 C 1.546(4) 0.8298(12) 0.723(2) 0.042(4) Uani 1 1 d . U . . .
H79 H 1.689609 0.853401 0.685459 0.050 Uiso 1 1 calc R U . . .

loop_
_atom_site_aniso_label
_atom_site_aniso_U_11
_atom_site_aniso_U_22
_atom_site_aniso_U_33
_atom_site_aniso_U_23
_atom_site_aniso_U_13
_atom_site_aniso_U_12
C1 0.027(4) 0.038(6) 0.06(7) -0.002(12) 0.005(12) 0.001(4)
C3 0.031(5) 0.028(6) 0.16(9) 0.005(14) -0.003(14) 0.001(4)
C5 0.027(3) 0.031(4) 0.031(9) 0.006(6) -0.007(5) 0.002(3)
C7 0.036(4) 0.039(5) 0.037(9) -0.003(6) -0.002(5) 0.009(3)
C9 0.033(5) 0.045(7) 0.05(8) 0.010(13) -0.011(13) 0.008(4)
C11 0.024(4) 0.035(7) 0.16(9) -0.010(14) -0.012(14) 0.004(4)
C13 0.031(4) 0.037(6) 0.05(3) -0.013(10) -0.019(9) 0.005(4)
C15 0.032(4) 0.038(5) 0.036(9) 0.000(6) -0.006(6) 0.003(4)
C17 0.024(3) 0.027(4) 0.027(8) 0.003(5) -0.010(5) 0.000(3)
C19 0.040(4) 0.044(5) 0.042(9) 0.002(6) 0.001(6) 0.012(4)
C21 0.027(4) 0.030(5) 0.038(16) 0.010(9) -0.021(8) 0.002(4)
C23 0.036(4) 0.041(5) 0.039(9) -0.001(6) -0.002(5) 0.008(3)
C25 0.029(4) 0.022(5) 0.06(7) -0.005(11) -0.024(11) -0.002(4)
C27 0.040(4) 0.041(5) 0.042(9) 0.007(6) -0.006(6) 0.001(4)
C29 0.042(5) 0.026(5) 0.04(3) 0.012(9) -0.011(10) 0.003(4)
C31 0.034(4) 0.032(5) 0.035(8) 0.005(6) -0.004(6) -0.002(4)
C33 0.043(4) 0.044(5) 0.044(9) -0.002(6) -0.009(6) 0.008(4)
C35 0.035(4) 0.041(6) 0.06(3) -0.010(11) -0.011(10) 0.001(5)
C37 0.028(4) 0.028(5) 0.04(3) 0.012(10) -0.017(9) -0.005(3)
C39 0.043(4) 0.042(5) 0.042(9) 0.000(6) -0.004(6) 0.004(4)
C41 0.027(4) 0.029(6) 0.05(7) 0.004(11) -0.008(12) 0.001(4)
C43 0.036(5) 0.048(7) 0.05(3) 0.017(11) -0.008(10) 0.015(4)
C45 0.031(4) 0.037(5) 0.034(9) 0.004(6) -0.005(6) -0.002(4)
C47 0.037(5) 0.033(6) 0.05(3) 0.020(11) -0.009(10) 0.004(4)
C49 0.035(4) 0.041(5) 0.041(9) 0.005(6) -0.010(5) 0.004(3)
C51 0.033(5) 0.033(7) 0.16(8) 0.010(14) 0.000(14) 0.014(4)
C53 0.044(4) 0.045(5) 0.045(9) 0.003(6) -0.002(6) 0.009(4)
C55 0.034(4) 0.045(5) 0.040(9) 0.001(6) -0.006(6) 0.003(4)
C57 0.031(5) 0.037(7) 0.10(8) -0.011(14) -0.030(13) 0.004(4)
C59 0.037(4) 0.032(5) 0.036(9) 0.005(6) -0.005(6) 0.002(3)
C61 0.032(5) 0.064(8) 0.07(3) -0.004(13) -0.017(10) 0.010(5)
C63 0.030(4) 0.037(5) 0.037(9) 0.005(6) -0.011(6) 0.004(3)
C65 0.023(4) 0.078(10) 0.10(8) 0.003(18) -0.006(12) 0.009(5)
C67 0.029(4) 0.054(8) 0.05(3) -0.002(12) -0.005(9) 0.009(4)
C69 0.033(4) 0.038(5) 0.038(9) 0.008(6) -0.007(6) 0.001(3)
C71 0.039(4) 0.029(5) 0.037(16) 0.013(8) -0.019(8) 0.007(4)
C73 0.037(4) 0.045(5) 0.042(9) 0.001(6) -0.003(6) 0.008(4)
C75 0.033(4) 0.050(7) 0.06(3) -0.006(12) -0.007(10) 0.005(4)
C77 0.030(4) 0.050(5) 0.041(9) -0.003(6) -0.009(6) 0.003(4)
C79 0.037(4) 0.048(5) 0.042(9) 0.006(6) -0.002(5) 0.008(4)

loop_
_atom_type_symbol
_atom_type_description
_atom_type_scat_dispersion_real
_atom_type_scat_dispersion_imag
_atom_type_scat_source
C C -0.0001 0.0005 'International Tables Vol C Tables 4.2.6.8 and 6.1.1.4'
H H 0.0000 0.0000 'International Tables Vol C Tables 4.2.6.8 and 6.1.1.4'

loop_
_geom_angle_atom_site_label_1
_geom_angle_atom_site_label_2
_geom_angle_atom_site_label_3
_geom_angle
_geom_angle_site_symmetry_1
_geom_angle_site_symmetry_3
_geom_angle_publ_flag
C13 C1 C19 118(2) . . ?
C53 C1 C13 123(3) . . ?
C53 C1 C19 118.4(19) . . ?
C15 C3 C17 113(3) . . ?
C15 C3 C55 129(3) . . ?
C55 C3 C17 117.6(17) . . ?
C21 C5 C11 114(3) . . ?
C51 C5 C11 123(3) . . ?
C51 C5 C21 123.5(14) . . ?
C9 C7 C23 123(2) . . ?
C9 C7 C49 117(3) . . ?
C49 C7 C23 120.3(15) . . ?
C7 C9 C27 117(3) . . ?
C33 C9 C7 123(2) . . ?
C33 C9 C27 119.8(18) . . ?
C5 C11 C35 114(3) . . ?
C25 C11 C5 127(3) . . ?
C25 C11 C35 119.8(15) . . ?
C1 C13 C29 118(2) . . ?
C59 C13 C1 117.8(18) . . ?
C59 C13 C29 123.7(15) . . ?
C3 C15 C57 112(3) . . ?
C31 C15 C3 130(3) . . ?
C31 C15 C57 118.5(17) . . ?
C21 C17 C3 120.1(14) . . ?
C45 C17 C3 116(3) . . ?
C45 C17 C21 124(3) . . ?
C23 C19 C1 119.4(18) . . ?
C23 C19 C47 122(3) . . ?
C47 C19 C1 118(2) . . ?
C5 C21 C17 120.4(14) . . ?
C41 C21 C5 122(2) . . ?
C41 C21 C17 117(3) . . ?
C19 C23 C7 117.3(17) . . ?
C19 C23 C43 121(3) . . ?
C43 C23 C7 121(2) . . ?
C11 C25 H25 120.2 . . ?
C11 C25 C45 119.5(15) . . ?
C45 C25 H25 120.2 . . ?
C9 C27 H27 118.6 . . ?
C47 C27 C9 122.7(18) . . ?
C47 C27 H27 118.6 . . ?
C13 C29 H29 118.8 . . ?
C43 C29 C13 122.4(15) . . ?
C43 C29 H29 118.8 . . ?
C15 C31 H31 121.8 . . ?
C15 C31 C41 116.5(17) . . ?
C41 C31 H31 121.8 . . ?
C9 C33 H33 118.5 . . ?
C9 C33 C65 123.0(17) . . ?
C65 C33 H33 118.5 . . ?
C11 C35 H35 119.3 . . ?
C67 C35 C11 121.4(16) . . ?
C67 C35 H35 119.3 . . ?
C45 C37 H37 118.3 . . ?
C69 C37 H37 118.3 . . ?
C69 C37 C45 123.4(13) . . ?
C47 C39 H39 120.4 . . ?
C71 C39 H39 120.4 . . ?
C71 C39 C47 119.2(15) . . ?
C21 C41 C31 123(2) . . ?
C21 C41 H41 118.4 . . ?
C31 C41 H41 118.4 . . ?
C23 C43 H43 120.0 . . ?
C29 C43 C23 120(2) . . ?
C29 C43 H43 120.0 . . ?
C17 C45 C25 116(3) . . ?
C17 C45 C37 120(3) . . ?
C25 C45 C37 124.2(14) . . ?
C19 C47 C39 119(3) . . ?
C27 C47 C19 118(2) . . ?
C27 C47 C39 122.5(15) . . ?
C7 C49 H49 120.6 . . ?
C61 C49 C7 118.8(15) . . ?
C61 C49 H49 120.6 . . ?
C5 C51 H51 119.0 . . ?
C5 C51 C63 122.1(15) . . ?
C63 C51 H51 119.0 . . ?
C1 C53 C71 121(3) . . ?
C1 C53 C75 117.6(18) . . ?
C71 C53 C75 121(2) . . ?
C3 C55 C73 116.0(17) . . ?
C69 C55 C3 121(3) . . ?
C69 C55 C73 123(3) . . ?
C15 C57 H57 119.3 . . ?
C77 C57 C15 121.4(15) . . ?
C77 C57 H57 119.3 . . ?
C13 C59 H59 118.1 . . ?
C13 C59 C79 123.8(15) . . ?
C79 C59 H59 118.1 . . ?
C49 C61 H61 117.7 . . ?
C49 C61 C65 125(2) . . ?
C65 C61 H61 117.7 . . ?
C51 C63 H63 120.8 . . ?
C51 C63 C67 118(3) . . ?
C67 C63 H63 120.8 . . ?
C33 C65 H65 123.5 . . ?
C61 C65 C33 113(3) . . ?
C61 C65 H65 123.5 . . ?
C35 C67 C63 122(3) . . ?
C35 C67 H67 119.2 . . ?
C63 C67 H67 119.2 . . ?
C37 C69 C55 120(2) . . ?
C37 C69 H69 120.2 . . ?
C55 C69 H69 120.2 . . ?
C39 C71 C53 123(2) . . ?
C39 C71 H71 118.5 . . ?
C53 C71 H71 118.5 . . ?
C55 C73 H73 122.1 . . ?
C77 C73 C55 116(3) . . ?
C77 C73 H73 122.1 . . ?
C53 C75 H75 119.8 . . ?
C79 C75 C53 120(2) . . ?
C79 C75 H75 119.8 . . ?
C57 C77 H77 117.1 . . ?
C73 C77 C57 126(3) . . ?
C73 C77 H77 117.1 . . ?
C59 C79 C75 117(3) . . ?
C59 C79 H79 121.5 . . ?
C75 C79 H79 121.5 . . ?

loop_
_geom_bond_atom_site_label_1
_geom_bond_atom_site_label_2
_geom_bond_distance
_geom_bond_site_symmetry_2
_geom_bond_publ_flag
C1 C13 1.41(2) . ?
C1 C19 1.45(5) . ?
C1 C53 1.33(3) . ?
C3 C15 1.373(17) . ?
C3 C17 1.49(5) . ?
C3 C55 1.40(4) . ?
C5 C11 1.413(16) . ?
C5 C21 1.38(5) . ?
C5 C51 1.36(4) . ?
C7 C9 1.39(2) . ?
C7 C23 1.40(4) . ?
C7 C49 1.39(3) . ?
C9 C27 1.41(4) . ?
C9 C33 1.32(5) . ?
C11 C25 1.34(4) . ?
C11 C35 1.52(6) . ?
C13 C29 1.43(3) . ?
C13 C59 1.31(4) . ?
C15 C31 1.26(4) . ?
C15 C57 1.49(6) . ?
C17 C21 1.42(4) . ?
C17 C45 1.380(16) . ?
C19 C23 1.38(4) . ?
C19 C47 1.39(2) . ?
C21 C41 1.381(19) . ?
C23 C43 1.39(2) . ?
C25 H25 0.9300 . ?
C25 C45 1.40(5) . ?
C27 H27 0.9300 . ?
C27 C47 1.35(5) . ?
C29 H29 0.9300 . ?
C29 C43 1.34(5) . ?
C31 H31 0.9300 . ?
C31 C41 1.43(5) . ?
C33 H33 0.9300 . ?
C33 C65 1.42(4) . ?
C35 H35 0.9300 . ?
C35 C67 1.33(4) . ?
C37 H37 0.9300 . ?
C37 C45 1.42(4) . ?
C37 C69 1.26(4) . ?
C39 H39 0.9300 . ?
C39 C47 1.46(4) . ?
C39 C71 1.27(4) . ?
C41 H41 0.9300 . ?
C43 H43 0.9300 . ?
C49 H49 0.9300 . ?
C49 C61 1.39(5) . ?
C51 H51 0.9300 . ?
C51 C63 1.39(5) . ?
C53 C71 1.41(2) . ?
C53 C75 1.42(5) . ?
C55 C69 1.39(2) . ?
C55 C73 1.51(6) . ?
C57 H57 0.9300 . ?
C57 C77 1.37(4) . ?
C59 H59 0.9300 . ?
C59 C79 1.39(4) . ?
C61 H61 0.9300 . ?
C61 C65 1.39(3) . ?
C63 H63 0.9300 . ?
C63 C67 1.406(18) . ?
C65 H65 0.9300 . ?
C67 H67 0.9300 . ?
C69 H69 0.9300 . ?
C71 H71 0.9300 . ?
C73 H73 0.9300 . ?
C73 C77 1.337(18) . ?
C75 H75 0.9300 . ?
C75 C79 1.40(2) . ?
C77 H77 0.9300 . ?
C79 H79 0.9300 . ?

loop_
_geom_torsion_atom_site_label_1
_geom_torsion_atom_site_label_2
_geom_torsion_atom_site_label_3
_geom_torsion_atom_site_label_4
_geom_torsion
_geom_torsion_site_symmetry_1
_geom_torsion_site_symmetry_2
_geom_torsion_site_symmetry_3
_geom_torsion_site_symmetry_4
_geom_torsion_publ_flag
C1 C13 C29 C43 -1(3) . . . . ?
C1 C13 C59 C79 4(4) . . . . ?
C1 C19 C23 C7 176.7(18) . . . . ?
C1 C19 C23 C43 -2(4) . . . . ?
C1 C19 C47 C27 -179(2) . . . . ?
C1 C19 C47 C39 -2(3) . . . . ?
C1 C53 C71 C39 -2(4) . . . . ?
C1 C53 C75 C79 3(4) . . . . ?
C3 C15 C31 C41 -6(3) . . . . ?
C3 C15 C57 C77 1(3) . . . . ?
C3 C17 C21 C5 -177.3(16) . . . . ?
C3 C17 C21 C41 -2(2) . . . . ?
C3 C17 C45 C25 175.9(16) . . . . ?
C3 C17 C45 C37 -3(2) . . . . ?
C3 C55 C69 C37 -13(3) . . . . ?
C3 C55 C73 C77 -8(2) . . . . ?
C5 C11 C25 C45 -1(3) . . . . ?
C5 C11 C35 C67 -1(3) . . . . ?
C5 C21 C41 C31 176.3(17) . . . . ?
C5 C51 C63 C67 0(2) . . . . ?
C7 C9 C27 C47 5(4) . . . . ?
C7 C9 C33 C65 -8(4) . . . . ?
C7 C23 C43 C29 -179(2) . . . . ?
C7 C49 C61 C65 5(4) . . . . ?
C9 C7 C23 C19 6(4) . . . . ?
C9 C7 C23 C43 -176(2) . . . . ?
C9 C7 C49 C61 -6(3) . . . . ?
C9 C27 C47 C19 -1(4) . . . . ?
C9 C27 C47 C39 -178(2) . . . . ?
C9 C33 C65 C61 5(4) . . . . ?
C11 C5 C21 C17 0(2) . . . . ?
C11 C5 C21 C41 -174.9(16) . . . . ?
C11 C5 C51 C63 0(2) . . . . ?
C11 C25 C45 C17 3(3) . . . . ?
C11 C25 C45 C37 -178.6(16) . . . . ?
C11 C35 C67 C63 1(3) . . . . ?
C13 C1 C19 C23 3(4) . . . . ?
C13 C1 C19 C47 -179(2) . . . . ?
C13 C1 C53 C71 -179(2) . . . . ?
C13 C1 C53 C75 -5(4) . . . . ?
C13 C29 C43 C23 1(4) . . . . ?
C13 C59 C79 C75 -6(4) . . . . ?
C15 C3 C17 C21 0(2) . . . . ?
C15 C3 C17 C45 180.0(14) . . . . ?
C15 C3 C55 C69 -172(2) . . . . ?
C15 C3 C55 C73 10(3) . . . . ?
C15 C31 C41 C21 2(2) . . . . ?
C15 C57 C77 C73 -1(3) . . . . ?
C17 C3 C15 C31 5(3) . . . . ?
C17 C3 C15 C57 -179.7(15) . . . . ?
C17 C3 C55 C69 1(3) . . . . ?
C17 C3 C55 C73 -177.1(15) . . . . ?
C17 C21 C41 C31 1(2) . . . . ?
C19 C1 C13 C29 -1(3) . . . . ?
C19 C1 C13 C59 175(2) . . . . ?
C19 C1 C53 C71 8(4) . . . . ?
C19 C1 C53 C75 -178.8(19) . . . . ?
C19 C23 C43 C29 0(4) . . . . ?
C21 C5 C11 C25 -1(3) . . . . ?
C21 C5 C11 C35 -178.7(17) . . . . ?
C21 C5 C51 C63 179.0(18) . . . . ?
C21 C17 C45 C25 -4(3) . . . . ?
C21 C17 C45 C37 177.8(15) . . . . ?
C23 C7 C9 C27 -7(4) . . . . ?
C23 C7 C9 C33 -179(3) . . . . ?
C23 C7 C49 C61 -179(2) . . . . ?
C23 C19 C47 C27 0(4) . . . . ?
C23 C19 C47 C39 176(2) . . . . ?
C25 C11 C35 C67 -179.2(17) . . . . ?
C27 C9 C33 C65 -180(2) . . . . ?
C29 C13 C59 C79 -179(2) . . . . ?
C31 C15 C57 C77 177.4(16) . . . . ?
C33 C9 C27 C47 177(2) . . . . ?
C35 C11 C25 C45 177.1(18) . . . . ?
C45 C17 C21 C5 2(3) . . . . ?
C45 C17 C21 C41 177.4(15) . . . . ?
C45 C37 C69 C55 18(3) . . . . ?
C47 C19 C23 C7 -2(4) . . . . ?
C47 C19 C23 C43 179(2) . . . . ?
C47 C39 C71 C53 -5(4) . . . . ?
C49 C7 C9 C27 179.9(19) . . . . ?
C49 C7 C9 C33 8(4) . . . . ?
C49 C7 C23 C19 179(2) . . . . ?
C49 C7 C23 C43 -3(4) . . . . ?
C49 C61 C65 C33 -4(4) . . . . ?
C51 C5 C11 C25 178.7(17) . . . . ?
C51 C5 C11 C35 0(2) . . . . ?
C51 C5 C21 C17 -179.3(16) . . . . ?
C51 C5 C21 C41 6(3) . . . . ?
C51 C63 C67 C35 0(3) . . . . ?
C53 C1 C13 C29 -175(3) . . . . ?
C53 C1 C13 C59 2(4) . . . . ?
C53 C1 C19 C23 176(2) . . . . ?
C53 C1 C19 C47 -5(4) . . . . ?
C53 C75 C79 C59 2(3) . . . . ?
C55 C3 C15 C31 178(2) . . . . ?
C55 C3 C15 C57 -7(3) . . . . ?
C55 C3 C17 C21 -174.2(16) . . . . ?
C55 C3 C17 C45 6(2) . . . . ?
C55 C73 C77 C57 4(2) . . . . ?
C57 C15 C31 C41 179.0(18) . . . . ?
C59 C13 C29 C43 -177(2) . . . . ?
C69 C37 C45 C17 -10(3) . . . . ?
C69 C37 C45 C25 172(2) . . . . ?
C69 C55 C73 C77 173.9(13) . . . . ?
C71 C39 C47 C19 7(4) . . . . ?
C71 C39 C47 C27 -176(2) . . . . ?
C71 C53 C75 C79 177(2) . . . . ?
C73 C55 C69 C37 165(2) . . . . ?
C75 C53 C71 C39 -176(3) . . . . ?
